data_7239900
loop_
_publ_author_name
'Moushi, E.'
'Kourtellaris, Andreas'
'Andreou, Eleni'
'Fidelli, Athena M.'
'Papaefstathiou, Giannis S.'
'Plakatouras, John C.'
'Tasiopoulos, Anastasios'

_publ_section_title
;
 New Metal Organic Frameworks Derived from pyridine-3,5-dicarboxylic acid:
 Structural Diversity Rising from the Addition of Templates in the
 Reaction Systems
;
_journal_name_full CrystEngComm
_journal_paper_doi 10.1039/C9CE02006C
_journal_year 2020
_chemical_formula_sum 'C10 H11 N2 O6 Zn'
_chemical_formula_weight 320.58
_space_group_crystal_system monoclinic
_space_group_IT_number 14
_space_group_name_Hall '-P 2ybc'
_space_group_name_H-M_alt 'P 1 21/c 1'
_atom_sites_solution_hydrogens mixed
_audit_creation_method SHELXL-2016/6
_audit_update_record
;
2019-10-10 deposited with the CCDC.	2020-02-07 downloaded from the CCDC.
;
_cell_angle_alpha 90
_cell_angle_beta 90.252(4)
_cell_angle_gamma 90
_cell_formula_units_Z 4
_cell_length_a 11.0431(6)
_cell_length_b 9.7384(5)
_cell_length_c 12.1390(5)
_cell_measurement_reflns_used 3264
_cell_measurement_temperature 100(2)
_cell_measurement_theta_max 28.9522
_cell_measurement_theta_min 3.2438
_cell_volume 1305.44(11)
_computing_structure_refinement 'SHELXL-2016/6 (Sheldrick, 2016)'
_diffrn_ambient_temperature 100(2)
_diffrn_detector_area_resol_mean 10.4223
_diffrn_measured_fraction_theta_full 0.999
_diffrn_measured_fraction_theta_max 0.999
_diffrn_measurement_device_type 'SuperNova, Dual, Cu at zero, Atlas'
_diffrn_radiation_monochromator mirror
_diffrn_radiation_source 'SuperNova (Mo) X-ray Source'
_diffrn_radiation_type MoK\a
_diffrn_radiation_wavelength 0.71073
_diffrn_reflns_av_R_equivalents 0.0362
_diffrn_reflns_av_unetI/netI 0.0356
_diffrn_reflns_Laue_measured_fraction_full 0.999
_diffrn_reflns_Laue_measured_fraction_max 0.999
_diffrn_reflns_limit_h_max 13
_diffrn_reflns_limit_h_min -11
_diffrn_reflns_limit_k_max 11
_diffrn_reflns_limit_k_min -10
_diffrn_reflns_limit_l_max 14
_diffrn_reflns_limit_l_min -11
_diffrn_reflns_number 7436
_diffrn_reflns_point_group_measured_fraction_full 0.999
_diffrn_reflns_point_group_measured_fraction_max 0.999
_diffrn_reflns_theta_full 24.998
_diffrn_reflns_theta_max 24.998
_diffrn_reflns_theta_min 3.251
_exptl_absorpt_coefficient_mu 1.905
_exptl_absorpt_correction_T_max 1.00000
_exptl_absorpt_correction_T_min 0.91415
_exptl_absorpt_correction_type multi-scan
_exptl_absorpt_process_details
;
CrysAlisPro, Agilent Technologies,
Version 1.171.35.21b (release 03-02-2012 CrysAlis171 .NET)
(compiled Feb  3 2012,10:37:01)
Empirical absorption correction using spherical harmonics,
 implemented in SCALE3 ABSPACK scaling algorithm.
;
_exptl_crystal_colour colourless
_exptl_crystal_density_diffrn 1.631
_exptl_crystal_description polyhedral
_exptl_crystal_F_000 652
_exptl_crystal_size_max 0.100
_exptl_crystal_size_mid 0.030
_exptl_crystal_size_min 0.010
_refine_diff_density_max 0.914
_refine_diff_density_min -1.255
_refine_diff_density_rms 0.120
_refine_ls_extinction_method none
_refine_ls_goodness_of_fit_ref 1.078
_refine_ls_hydrogen_treatment mixed
_refine_ls_matrix_type full
_refine_ls_number_parameters 180
_refine_ls_number_reflns 2304
_refine_ls_number_restraints 27
_refine_ls_restrained_S_all 1.093
_refine_ls_R_factor_all 0.0509
_refine_ls_R_factor_gt 0.0439
_refine_ls_shift/su_max 0.000
_refine_ls_shift/su_mean 0.000
_refine_ls_structure_factor_coef Fsqd
_refine_ls_weighting_details 'w=1/[\s^2^(Fo^2^)+(0.0630P)^2^+4.2652P] where P=(Fo^2^+2Fc^2^)/3'
_refine_ls_weighting_scheme calc
_refine_ls_wR_factor_gt 0.1191
_refine_ls_wR_factor_ref 0.1232
_reflns_Friedel_coverage 0.000
_reflns_number_gt 2028
_reflns_number_total 2304
_reflns_threshold_expression 'I > 2\s(I)'
_cod_data_source_file c9ce02006c2.cif
_cod_data_source_block 5
_cod_original_sg_symbol_H-M 'P 21/c'
_cod_database_code 7239900
_shelx_shelxl_version_number 2016/6
_shelx_space_group_comment
;
The symmetry employed for this shelxl refinement is uniquely defined
by the following loop, which should always be used as a source of
symmetry information in preference to the above space-group names.
They are only intended as comments.
;
_shelx_estimated_absorpt_t_min 0.832
_shelx_estimated_absorpt_t_max 0.981

loop_
_space_group_symop_operation_xyz
'x, y, z'
'-x, y+1/2, -z+1/2'
'-x, -y, -z'
'x, -y-1/2, z-1/2'

loop_
_atom_site_label
_atom_site_type_symbol
_atom_site_fract_x
_atom_site_fract_y
_atom_site_fract_z
_atom_site_U_iso_or_equiv
_atom_site_adp_type
_atom_site_occupancy
_atom_site_site_symmetry_order
_atom_site_calc_flag
_atom_site_refinement_flags_posn
_atom_site_refinement_flags_adp
Zn1 Zn 0.65307(4) 1.47866(5) 0.32695(3) 0.01004(19) Uani 1 1 d . .
O1 O 0.6431(3) 1.3296(3) 0.4390(2) 0.0151(6) Uani 1 1 d . .
O2 O 0.6437(3) 1.1941(3) 0.2921(2) 0.0161(6) Uani 1 1 d . .
O3 O 0.6682(3) 0.6829(3) 0.3595(2) 0.0164(7) Uani 1 1 d . .
O4 O 0.6941(3) 0.6113(3) 0.5311(2) 0.0173(7) Uani 1 1 d . .
O5 O 0.8464(3) 1.4529(3) 0.3162(3) 0.0212(7) Uani 1 1 d . .
O6 O 0.4655(3) 1.4917(3) 0.3239(3) 0.0181(7) Uani 1 1 d D .
N1 N 0.6524(3) 1.0035(3) 0.6547(3) 0.0109(7) Uani 1 1 d . .
N2 N 1.0357(4) 1.5379(6) 0.3395(4) 0.0450(11) Uani 1 1 d . U
C1 C 0.6453(3) 1.1081(4) 0.5834(3) 0.0099(8) Uani 1 1 d . .
H1 H 0.638108 1.198609 0.611861 0.012 Uiso 1 1 calc R U
C2 C 0.6479(3) 1.0909(4) 0.4700(3) 0.0100(8) Uani 1 1 d . .
C3 C 0.6563(3) 0.9580(4) 0.4286(3) 0.0102(8) Uani 1 1 d . .
H3 H 0.656603 0.942433 0.351325 0.012 Uiso 1 1 calc R U
C4 C 0.6641(3) 0.8491(4) 0.5011(3) 0.0104(8) Uani 1 1 d . .
C5 C 0.6619(4) 0.8761(4) 0.6136(3) 0.0108(8) Uani 1 1 d . .
H5 H 0.667337 0.801116 0.663402 0.013 Uiso 1 1 calc R U
C6 C 0.6436(3) 1.2127(4) 0.3932(3) 0.0116(8) Uani 1 1 d . .
C7 C 0.6755(4) 0.7029(4) 0.4627(3) 0.0124(8) Uani 1 1 d . .
C8 C 0.9182(4) 1.5361(5) 0.3579(4) 0.0263(11) Uani 1 1 d . U
C9 C 1.1143(5) 1.6440(6) 0.3876(5) 0.0438(15) Uani 1 1 d . U
H9A H 1.198098 1.628188 0.364604 0.044 Uiso 1 1 calc R U
H9B H 1.087764 1.734697 0.362049 0.044 Uiso 1 1 calc R U
H9C H 1.109431 1.640053 0.468092 0.044 Uiso 1 1 calc R U
C10 C 1.0925(6) 1.4407(8) 0.2674(5) 0.0533(12) Uani 1 1 d . U
H10A H 1.179733 1.458951 0.264713 0.053 Uiso 1 1 calc R U
H10B H 1.078796 1.347456 0.295102 0.053 Uiso 1 1 calc R U
H10C H 1.057865 1.449281 0.193309 0.053 Uiso 1 1 calc R U
H6A H 0.424(4) 1.462(5) 0.374(3) 0.020(14) Uiso 1 1 d D .
H6B H 0.432(4) 1.558(3) 0.297(4) 0.016(12) Uiso 1 1 d D .

loop_
_atom_site_aniso_label
_atom_site_aniso_U_11
_atom_site_aniso_U_22
_atom_site_aniso_U_33
_atom_site_aniso_U_23
_atom_site_aniso_U_13
_atom_site_aniso_U_12
Zn1 0.0181(3) 0.0064(3) 0.0055(3) 0.00030(17) 0.00011(18) 0.00029(17)
O1 0.0258(17) 0.0070(14) 0.0124(14) -0.0006(11) -0.0012(12) -0.0006(11)
O2 0.0288(17) 0.0130(15) 0.0065(14) 0.0005(11) -0.0011(11) -0.0039(12)
O3 0.0314(18) 0.0093(15) 0.0085(14) -0.0043(11) -0.0022(12) 0.0023(12)
O4 0.0326(18) 0.0062(14) 0.0131(15) 0.0023(12) 0.0053(12) 0.0019(12)
O5 0.0178(17) 0.0255(17) 0.0203(16) -0.0025(14) -0.0022(13) -0.0007(13)
O6 0.0182(17) 0.0194(17) 0.0168(16) 0.0107(13) 0.0039(13) 0.0045(13)
N1 0.0143(18) 0.0098(17) 0.0085(17) 0.0001(13) -0.0001(13) -0.0005(13)
N2 0.028(2) 0.071(3) 0.036(2) -0.013(2) 0.0020(17) 0.001(2)
C1 0.012(2) 0.0060(18) 0.012(2) 0.0010(15) 0.0014(15) -0.0004(14)
C2 0.0106(19) 0.008(2) 0.011(2) -0.0001(16) 0.0006(15) -0.0015(15)
C3 0.012(2) 0.013(2) 0.0062(18) -0.0010(16) -0.0001(15) -0.0035(15)
C4 0.013(2) 0.009(2) 0.0095(19) -0.0022(16) 0.0016(15) -0.0005(15)
C5 0.016(2) 0.0081(19) 0.0088(19) 0.0021(15) 0.0022(15) -0.0006(15)
C6 0.010(2) 0.011(2) 0.014(2) 0.0018(17) -0.0020(15) -0.0037(15)
C7 0.015(2) 0.010(2) 0.012(2) -0.0012(17) 0.0024(16) -0.0016(15)
C8 0.024(2) 0.028(2) 0.027(2) 0.0111(19) -0.0004(19) 0.0002(19)
C9 0.029(3) 0.050(4) 0.053(3) 0.014(3) -0.009(3) -0.011(2)
C10 0.035(2) 0.080(3) 0.045(2) -0.020(2) 0.0036(19) 0.003(2)

loop_
_atom_type_symbol
_atom_type_description
_atom_type_scat_dispersion_real
_atom_type_scat_dispersion_imag
_atom_type_scat_source
C C 0.0033 0.0016 'International Tables Vol C Tables 4.2.6.8 and 6.1.1.4'
H H 0.0000 0.0000 'International Tables Vol C Tables 4.2.6.8 and 6.1.1.4'
N N 0.0061 0.0033 'International Tables Vol C Tables 4.2.6.8 and 6.1.1.4'
O O 0.0106 0.0060 'International Tables Vol C Tables 4.2.6.8 and 6.1.1.4'
Zn Zn 0.2839 1.4301 'International Tables Vol C Tables 4.2.6.8 and 6.1.1.4'

loop_
_geom_angle_atom_site_label_1
_geom_angle_atom_site_label_2
_geom_angle_atom_site_label_3
_geom_angle
_geom_angle_site_symmetry_1
_geom_angle_site_symmetry_3
O1 Zn1 O3 125.78(11) . 1_565
O1 Zn1 O6 89.92(12) . .
O3 Zn1 O6 91.41(12) 1_565 .
O1 Zn1 N1 137.76(12) . 4_585
O3 Zn1 N1 96.46(12) 1_565 4_585
O6 Zn1 N1 88.73(13) . 4_585
O1 Zn1 O5 90.82(12) . .
O3 Zn1 O5 92.58(12) 1_565 .
O6 Zn1 O5 174.49(12) . .
N1 Zn1 O5 87.05(12) 4_585 .
C6 O1 Zn1 110.8(2) . .
C7 O3 Zn1 110.2(3) . 1_545
C8 O5 Zn1 122.1(3) . .
Zn1 O6 H6A 121(4) . .
Zn1 O6 H6B 121(3) . .
H6A O6 H6B 109(5) . .
C1 N1 C5 117.9(3) . .
C1 N1 Zn1 125.6(3) . 4_586
C5 N1 Zn1 116.6(3) . 4_586
C8 N2 C10 121.9(5) . .
C8 N2 C9 121.5(5) . .
C10 N2 C9 116.5(5) . .
N1 C1 C2 123.2(4) . .
N1 C1 H1 118.4 . .
C2 C1 H1 118.4 . .
C1 C2 C3 118.2(4) . .
C1 C2 C6 121.1(3) . .
C3 C2 C6 120.6(3) . .
C4 C3 C2 119.2(4) . .
C4 C3 H3 120.4 . .
C2 C3 H3 120.4 . .
C3 C4 C5 118.7(4) . .
C3 C4 C7 122.3(3) . .
C5 C4 C7 119.0(3) . .
N1 C5 C4 122.8(4) . .
N1 C5 H5 118.6 . .
C4 C5 H5 118.6 . .
O2 C6 O1 124.4(4) . .
O2 C6 C2 119.8(3) . .
O1 C6 C2 115.8(3) . .
O4 C7 O3 124.2(4) . .
O4 C7 C4 119.3(3) . .
O3 C7 C4 116.5(3) . .
O5 C8 N2 124.6(5) . .
N2 C9 H9A 109.5 . .
N2 C9 H9B 109.5 . .
H9A C9 H9B 109.5 . .
N2 C9 H9C 109.5 . .
H9A C9 H9C 109.5 . .
H9B C9 H9C 109.5 . .
N2 C10 H10A 109.5 . .
N2 C10 H10B 109.5 . .
H10A C10 H10B 109.5 . .
N2 C10 H10C 109.5 . .
H10A C10 H10C 109.5 . .
H10B C10 H10C 109.5 . .

loop_
_geom_bond_atom_site_label_1
_geom_bond_atom_site_label_2
_geom_bond_distance
_geom_bond_site_symmetry_2
Zn1 O1 1.993(3) .
Zn1 O3 2.035(3) 1_565
Zn1 O6 2.075(3) .
Zn1 N1 2.098(3) 4_585
Zn1 O5 2.154(3) .
O1 C6 1.267(5) .
O2 C6 1.240(5) .
O3 C7 1.270(5) .
O4 C7 1.236(5) .
O5 C8 1.240(6) .
O6 H6A 0.816(10) .
O6 H6B 0.815(10) .
N1 C1 1.338(5) .
N1 C5 1.342(5) .
N2 C8 1.317(7) .
N2 C10 1.435(8) .
N2 C9 1.469(7) .
C1 C2 1.387(5) .
C1 H1 0.9500 .
C2 C3 1.391(6) .
C2 C6 1.509(5) .
C3 C4 1.381(6) .
C3 H3 0.9500 .
C4 C5 1.390(5) .
C4 C7 1.504(5) .
C5 H5 0.9500 .
C9 H9A 0.9800 .
C9 H9B 0.9800 .
C9 H9C 0.9800 .
C10 H10A 0.9800 .
C10 H10B 0.9800 .
C10 H10C 0.9800 .
